data_4514615
loop_
_publ_author_name
'Agasti, Soumitra'
'Mondal, Bhaskar'
'Achar, Tapas Kumar'
'Sinha, Soumya Kumar'
'Sarala Suseelan, Anjana'
'Szabo, Kalman J.'
'Schoenebeck, Franziska'
'Maiti, Debabrata'

_publ_section_title
;
 Orthogonal Selectivity in C--H Olefination: Synthesis of Branched
 Vinylarene with Unactivated Aliphatic Substitution
;
_journal_issue 10
_journal_name_full 'ACS Catalysis'
_journal_page_first 9606
_journal_paper_doi 10.1021/acscatal.9b03019
_journal_volume 9
_journal_year 2019
_chemical_formula_moiety 'C20 H17 N3 O Pd'
_chemical_formula_sum 'C20 H17 N3 O Pd'
_chemical_formula_weight 421.77
_space_group_crystal_system hexagonal
_space_group_IT_number 170
_space_group_name_Hall 'P 65'
_space_group_name_H-M_alt 'P 65'
_symmetry_space_group_name_Hall 'P 65'
_symmetry_space_group_name_H-M 'P 65'
_atom_sites_solution_hydrogens geom
_audit_creation_date 2018-12-07
_audit_creation_method
;
Olex2 1.2-ac3
(compiled 2017.08.10 svn.r3458 for OlexSys, GUI svn.r5381)
;
_cell_angle_alpha 90
_cell_angle_beta 90
_cell_angle_gamma 120
_cell_formula_units_Z 6
_cell_length_a 22.1057(8)
_cell_length_b 22.1057(8)
_cell_length_c 6.7305(3)
_cell_measurement_reflns_used 8516
_cell_measurement_temperature 150
_cell_measurement_theta_max 30.1110
_cell_measurement_theta_min 2.1110
_cell_volume 2848.31(19)
_computing_cell_refinement 'CrystalClear-SM Expert 2.0 r7 (Rigaku, 2011)'
_computing_data_collection 'CrystalClear-SM Expert 2.0 r7 (Rigaku, 2011)'
_computing_data_reduction 'CrystalClear-SM Expert 2.0 r7 (Rigaku, 2011)'
_computing_molecular_graphics 'Olex2 (Dolomanov et al., 2009)'
_computing_publication_material 'Olex2 (Dolomanov et al., 2009)'
_computing_structure_refinement 'ShelXL (Sheldrick, 2015)'
_computing_structure_solution 'SHELXT 2014/4 (Sheldrick, 2014)'
_diffrn_ambient_temperature 150.0
_diffrn_detector CCD
_diffrn_detector_area_resol_mean 28.5714
_diffrn_detector_type 'Rigaku Saturn724+'
_diffrn_measured_fraction_theta_full 0.997
_diffrn_measured_fraction_theta_max 0.997
_diffrn_measurement_details
;
List of Runs (angles in degrees, time in seconds):

  # Type    Start    End  Width  t~exp~   \w     \q     \k     \f   Frames
--------------------------------------------------------------------------
  1  \w    -53.00  70.00   0.50    8.00    --  -20.00  72.00-108.00  246
  2  \w    -59.00 -28.50   0.50    8.00    --  -20.00  72.00-180.00   61
  3  \w    -90.50  22.00   0.50    8.00    --  -20.00   0.00 -36.00  225
  4  \w    -62.00 -32.00   0.50    8.00    --  -20.00 -72.00-180.00   60
  5  \w    -90.00 -47.00   0.50    8.00    --  -20.00   0.00-108.00   86
;
_diffrn_measurement_device 'AFC12 (Right): Kappa 3 circle'
_diffrn_measurement_device_type 'Rigaku Saturn724+ (2x2 bin mode)'
_diffrn_measurement_method 'profile data from \w-scans'
_diffrn_measurement_specimen_support 'Mitegen 50um'
_diffrn_orient_matrix_type 'CrysAlisPro convention (1999,Acta A55,543-557)'
_diffrn_orient_matrix_UB_11 -0.0121160000
_diffrn_orient_matrix_UB_12 -0.0272234000
_diffrn_orient_matrix_UB_13 0.0713085000
_diffrn_orient_matrix_UB_21 -0.0305337000
_diffrn_orient_matrix_UB_22 0.0023695000
_diffrn_orient_matrix_UB_23 0.0144657000
_diffrn_orient_matrix_UB_31 -0.0171309000
_diffrn_orient_matrix_UB_32 -0.0250294000
_diffrn_orient_matrix_UB_33 -0.0762076000
_diffrn_radiation_collimation 0.3
_diffrn_radiation_monochromator Confocal
_diffrn_radiation_probe x-ray
_diffrn_radiation_type MoK\a
_diffrn_radiation_wavelength 0.71073
_diffrn_reflns_av_R_equivalents 0.0964
_diffrn_reflns_av_unetI/netI 0.0700
_diffrn_reflns_Laue_measured_fraction_full 0.997
_diffrn_reflns_Laue_measured_fraction_max 0.997
_diffrn_reflns_limit_h_max 26
_diffrn_reflns_limit_h_min -26
_diffrn_reflns_limit_k_max 26
_diffrn_reflns_limit_k_min -26
_diffrn_reflns_limit_l_max 8
_diffrn_reflns_limit_l_min -8
_diffrn_reflns_number 18452
_diffrn_reflns_point_group_measured_fraction_full 0.965
_diffrn_reflns_point_group_measured_fraction_max 0.965
_diffrn_reflns_theta_full 24.998
_diffrn_reflns_theta_max 24.998
_diffrn_reflns_theta_min 2.815
_diffrn_source 'Rotating Anode'
_diffrn_source_current 24.0
_diffrn_source_power 1.2
_diffrn_source_target Mo
_diffrn_source_type 'Rotating Anode'
_diffrn_source_voltage 50.0
_exptl_absorpt_coefficient_mu 0.988
_exptl_absorpt_correction_T_max 1.00000
_exptl_absorpt_correction_T_min 0.49157
_exptl_absorpt_correction_type multi-scan
_exptl_absorpt_process_details
;
CrysAlisPro 1.171.39.46 (Rigaku Oxford Diffraction, 2018)
Empirical absorption correction using spherical harmonics,
 implemented in SCALE3 ABSPACK scaling algorithm.
;
_exptl_crystal_colour colourless
_exptl_crystal_colour_primary colourless
_exptl_crystal_density_diffrn 1.475
_exptl_crystal_description needle
_exptl_crystal_F_000 1272
_exptl_crystal_size_max 0.205
_exptl_crystal_size_mid 0.048
_exptl_crystal_size_min 0.033
_refine_diff_density_max 0.550
_refine_diff_density_min -0.346
_refine_diff_density_rms 0.085
_refine_ls_abs_structure_details
;
 Flack x determined using 983 quotients [(I+)-(I-)]/[(I+)+(I-)]
 (Parsons, Flack and Wagner, Acta Cryst. B69 (2013) 249-259).
;
_refine_ls_abs_structure_Flack -0.13(4)
_refine_ls_extinction_method none
_refine_ls_goodness_of_fit_ref 1.051
_refine_ls_hydrogen_treatment constr
_refine_ls_matrix_type full
_refine_ls_number_parameters 228
_refine_ls_number_reflns 3222
_refine_ls_number_restraints 55
_refine_ls_restrained_S_all 1.082
_refine_ls_R_factor_all 0.0526
_refine_ls_R_factor_gt 0.0425
_refine_ls_shift/su_max 0.002
_refine_ls_shift/su_mean 0.000
_refine_ls_structure_factor_coef Fsqd
_refine_ls_weighting_details 'w=1/[\s^2^(Fo^2^)+(0.0339P)^2^+0.4576P] where P=(Fo^2^+2Fc^2^)/3'
_refine_ls_weighting_scheme calc
_refine_ls_wR_factor_gt 0.0810
_refine_ls_wR_factor_ref 0.0878
_reflns_Friedel_coverage 0.769
_reflns_Friedel_fraction_full 0.927
_reflns_Friedel_fraction_max 0.927
_reflns_number_gt 2798
_reflns_number_total 3222
_reflns_threshold_expression 'I > 2\s(I)'
_cod_data_source_file cs9b03019_si_003.cif
_cod_data_source_block dm-aj-52_mo_sq
_cod_original_cell_volume 2848.3(2)
_cod_database_code 4514615
_shelx_shelxl_version_number 2018/3
_shelx_space_group_comment
;
The symmetry employed for this shelxl refinement is uniquely defined
by the following loop, which should always be used as a source of
symmetry information in preference to the above space-group names.
They are only intended as comments.
;
_shelx_estimated_absorpt_t_max 0.968
_shelx_estimated_absorpt_t_min 0.823
_reflns_odcompleteness_completeness 96.74
_reflns_odcompleteness_iscentric 1
_reflns_odcompleteness_theta 31.09
_olex2_refinement_description
;
1. Fixed Uiso
 At 1.2 times of:
  All C(H) groups, All C(H,H) groups
 At 1.5 times of:
  All C(H,H,H) groups
2. Uiso/Uaniso restraints and constraints
Uanis(C6) \\sim Ueq, Uanis(C5) \\sim Ueq, Uanis(C4) \\sim Ueq, Uanis(C3) \\sim
Ueq, Uanis(C2) \\sim Ueq, Uanis(C1) \\sim Ueq, Uanis(N1) \\sim Ueq, Uanis(C9)
\\sim Ueq, Uanis(C8) \\sim Ueq: with sigma of 0.005 and sigma for terminal
atoms of 0.005
3.a Secondary CH2 refined with riding coordinates:
 C11(H11A,H11B)
3.b Aromatic/amide H refined with riding coordinates:
 C15(H15), C1(H1), C16(H16), C2(H2), C5(H5), C17(H17), C6(H6), C7(H7), C3(H3)
3.c Idealised Me refined as rotating group:
 C14(H14A,H14B,H14C), C20(H20A,H20B,H20C)
;
_olex2_submission_special_instructions 'No special instructions were received'
_oxdiff_exptl_absorpt_empirical_details
;
Empirical correction (ABSPACK) includes:
- Absorption correction using spherical harmonics
- Frame scaling
- Detector area scaling
;
_oxdiff_exptl_absorpt_empirical_full_max 1.501
_oxdiff_exptl_absorpt_empirical_full_min 0.632

loop_
_space_group_symop_operation_xyz
'x, y, z'
'-y, x-y, z+2/3'
'-x+y, -x, z+1/3'
'-x, -y, z+1/2'
'y, -x+y, z+1/6'
'x-y, x, z+5/6'

loop_
_atom_site_label
_atom_site_type_symbol
_atom_site_fract_x
_atom_site_fract_y
_atom_site_fract_z
_atom_site_U_iso_or_equiv
_atom_site_adp_type
_atom_site_occupancy
_atom_site_site_symmetry_order
_atom_site_calc_flag
_atom_site_refinement_flags_posn
_atom_site_refinement_flags_adp
Pd1 Pd 0.36654(3) 0.00334(3) 0.42392(16) 0.02368(18) Uani 1 1 d . .
O1 O 0.4795(3) 0.2005(3) 0.6710(9) 0.0475(17) Uani 1 1 d . .
N1 N 0.4501(3) -0.0167(3) 0.4668(9) 0.0264(16) Uani 1 1 d . U
N2 N 0.4420(3) 0.0997(3) 0.4936(9) 0.0255(15) Uani 1 1 d . .
N3 N 0.2928(4) -0.0962(3) 0.3666(10) 0.0310(18) Uani 1 1 d . .
C10 C 0.4317(4) 0.1446(4) 0.5983(13) 0.0285(18) Uani 1 1 d . .
C19 C 0.2576(5) -0.1530(5) 0.3371(13) 0.033(2) Uani 1 1 d . .
C4 C 0.5765(4) 0.0460(5) 0.4471(14) 0.037(2) Uani 1 1 d . U
C9 C 0.5120(4) 0.0455(4) 0.4602(12) 0.030(2) Uani 1 1 d . U
C8 C 0.5092(4) 0.1082(4) 0.4673(12) 0.029(2) Uani 1 1 d . U
C15 C 0.2230(4) 0.0997(4) 0.2533(17) 0.039(2) Uani 1 1 d . .
H15 H 0.194126 0.118687 0.219699 0.046 Uiso 1 1 calc R .
C1 C 0.4501(5) -0.0764(4) 0.4660(12) 0.033(2) Uani 1 1 d . U
H1 H 0.406580 -0.118801 0.468873 0.040 Uiso 1 1 calc R .
C16 C 0.2226(4) 0.0482(4) 0.1322(15) 0.039(2) Uani 1 1 d . .
H16 H 0.196241 0.034347 0.012618 0.047 Uiso 1 1 calc R .
C2 C 0.5117(5) -0.0795(5) 0.4612(13) 0.040(2) Uani 1 1 d . U
H2 H 0.510566 -0.123023 0.465221 0.048 Uiso 1 1 calc R .
C5 C 0.6375(5) 0.1116(5) 0.4246(17) 0.052(2) Uani 1 1 d . U
H5 H 0.681472 0.114076 0.411688 0.062 Uiso 1 1 calc R .
C13 C 0.2645(4) 0.1238(4) 0.4207(15) 0.035(2) Uani 1 1 d . .
C14 C 0.2611(5) 0.1784(4) 0.5481(15) 0.045(3) Uani 1 1 d . .
H14A H 0.305606 0.222421 0.539538 0.067 Uiso 1 1 calc GR .
H14B H 0.252191 0.162533 0.686428 0.067 Uiso 1 1 calc GR .
H14C H 0.223297 0.185720 0.500677 0.067 Uiso 1 1 calc GR .
C17 C 0.2612(4) 0.0180(4) 0.1900(13) 0.035(2) Uani 1 1 d . .
H17 H 0.258729 -0.019316 0.113504 0.042 Uiso 1 1 calc R .
C6 C 0.6343(5) 0.1703(5) 0.4213(17) 0.052(3) Uani 1 1 d . U
H6 H 0.676050 0.213483 0.400845 0.063 Uiso 1 1 calc R .
C7 C 0.5711(5) 0.1703(5) 0.4471(15) 0.045(2) Uani 1 1 d . .
H7 H 0.571154 0.213307 0.450586 0.054 Uiso 1 1 calc R .
C20 C 0.2107(5) -0.2279(5) 0.2998(15) 0.055(3) Uani 1 1 d . .
H20A H 0.220772 -0.240061 0.168671 0.082 Uiso 1 1 calc GR .
H20B H 0.162066 -0.238395 0.303852 0.082 Uiso 1 1 calc GR .
H20C H 0.217960 -0.255230 0.401971 0.082 Uiso 1 1 calc GR .
C11 C 0.3557(5) 0.1236(4) 0.6458(12) 0.035(2) Uani 1 1 d . .
H11A H 0.338228 0.087425 0.751019 0.042 Uiso 1 1 calc R .
H11B H 0.354786 0.164786 0.699438 0.042 Uiso 1 1 calc R .
C12 C 0.3061(4) 0.0953(4) 0.4676(12) 0.030(2) Uani 1 1 d . .
C18 C 0.3038(4) 0.0406(4) 0.3577(12) 0.0273(19) Uani 1 1 d . .
C3 C 0.5729(5) -0.0186(5) 0.4506(14) 0.047(2) Uani 1 1 d . U
H3 H 0.615077 -0.020051 0.445338 0.056 Uiso 1 1 calc R .

loop_
_atom_site_aniso_label
_atom_site_aniso_U_11
_atom_site_aniso_U_22
_atom_site_aniso_U_33
_atom_site_aniso_U_23
_atom_site_aniso_U_13
_atom_site_aniso_U_12
Pd1 0.0278(3) 0.0204(3) 0.0244(3) -0.0012(3) 0.0013(3) 0.0132(3)
O1 0.064(4) 0.020(3) 0.044(4) -0.008(3) -0.001(3) 0.011(3)
N1 0.039(4) 0.028(3) 0.019(4) -0.001(3) 0.001(3) 0.022(3)
N2 0.027(4) 0.026(4) 0.025(4) -0.004(3) -0.008(3) 0.015(3)
N3 0.037(4) 0.024(4) 0.034(5) -0.001(3) 0.001(3) 0.016(4)
C10 0.044(5) 0.029(4) 0.020(4) 0.006(4) 0.001(4) 0.024(4)
C19 0.040(5) 0.033(5) 0.027(5) -0.002(4) 0.004(4) 0.018(5)
C4 0.035(4) 0.056(5) 0.023(4) 0.000(4) -0.006(4) 0.025(4)
C9 0.033(4) 0.037(4) 0.019(4) -0.002(3) -0.003(3) 0.017(3)
C8 0.031(4) 0.035(4) 0.018(4) 0.000(3) -0.001(3) 0.015(3)
C15 0.040(5) 0.036(5) 0.052(6) 0.010(6) 0.007(6) 0.028(4)
C1 0.043(4) 0.038(4) 0.023(4) -0.003(3) 0.000(3) 0.022(4)
C16 0.032(5) 0.040(5) 0.048(7) 0.004(5) -0.004(4) 0.020(4)
C2 0.058(5) 0.053(5) 0.028(5) -0.006(4) -0.003(4) 0.043(4)
C5 0.042(5) 0.073(5) 0.039(5) -0.009(5) -0.007(4) 0.028(4)
C13 0.045(5) 0.035(5) 0.034(5) 0.008(5) 0.012(5) 0.027(4)
C14 0.052(6) 0.041(5) 0.058(7) 0.006(5) 0.010(5) 0.037(5)
C17 0.029(5) 0.028(5) 0.048(6) 0.002(4) 0.007(4) 0.015(4)
C6 0.034(4) 0.064(5) 0.040(5) 0.001(5) -0.014(4) 0.011(4)
C7 0.046(6) 0.046(6) 0.034(6) -0.009(5) -0.014(5) 0.017(5)
C20 0.064(7) 0.036(5) 0.034(6) -0.006(5) 0.013(5) 0.003(5)
C11 0.057(6) 0.037(5) 0.029(5) 0.001(4) 0.001(4) 0.036(5)
C12 0.036(5) 0.029(5) 0.031(6) 0.002(4) 0.006(4) 0.022(4)
C18 0.032(5) 0.024(4) 0.023(5) 0.003(3) 0.003(4) 0.011(4)
C3 0.049(5) 0.077(5) 0.030(5) -0.009(4) -0.003(4) 0.043(4)

loop_
_atom_type_symbol
_atom_type_description
_atom_type_scat_dispersion_real
_atom_type_scat_dispersion_imag
_atom_type_scat_source
C C 0.0033 0.0016 'International Tables Vol C Tables 4.2.6.8 and 6.1.1.4'
H H 0.0000 0.0000 'International Tables Vol C Tables 4.2.6.8 and 6.1.1.4'
N N 0.0061 0.0033 'International Tables Vol C Tables 4.2.6.8 and 6.1.1.4'
O O 0.0106 0.0060 'International Tables Vol C Tables 4.2.6.8 and 6.1.1.4'
Pd Pd -0.9988 1.0072 'International Tables Vol C Tables 4.2.6.8 and 6.1.1.4'

loop_
_geom_angle_atom_site_label_1
_geom_angle_atom_site_label_2
_geom_angle_atom_site_label_3
_geom_angle
N2 Pd1 N1 80.9(2)
N2 Pd1 N3 176.5(3)
N3 Pd1 N1 96.4(3)
C18 Pd1 N1 167.9(3)
C18 Pd1 N2 89.6(3)
C18 Pd1 N3 93.4(3)
C9 N1 Pd1 108.8(5)
C1 N1 Pd1 130.0(6)
C1 N1 C9 120.3(7)
C10 N2 Pd1 124.0(5)
C10 N2 C8 122.0(7)
C8 N2 Pd1 111.9(5)
C19 N3 Pd1 172.5(7)
O1 C10 N2 124.7(8)
O1 C10 C11 118.1(7)
N2 C10 C11 117.0(7)
N3 C19 C20 179.5(11)
C5 C4 C9 117.1(8)
C3 C4 C9 116.5(8)
C3 C4 C5 126.3(9)
N1 C9 C4 120.3(8)
N1 C9 C8 117.9(7)
C8 C9 C4 121.8(8)
N2 C8 C9 115.6(7)
C7 C8 N2 126.7(8)
C7 C8 C9 117.6(8)
C13 C15 C16 121.5(8)
N1 C1 C2 122.4(8)
C17 C16 C15 118.5(9)
C3 C2 C1 117.8(8)
C6 C5 C4 120.8(9)
C15 C13 C14 118.8(8)
C15 C13 C12 118.4(8)
C12 C13 C14 122.8(9)
C16 C17 C18 121.7(8)
C5 C6 C7 122.3(9)
C8 C7 C6 120.1(9)
C12 C11 C10 114.3(7)
C13 C12 C11 119.7(7)
C13 C12 C18 121.8(8)
C18 C12 C11 118.4(7)
C17 C18 Pd1 121.3(6)
C17 C18 C12 117.8(8)
C12 C18 Pd1 120.6(6)
C2 C3 C4 122.6(8)

loop_
_geom_bond_atom_site_label_1
_geom_bond_atom_site_label_2
_geom_bond_distance
Pd1 N1 2.125(6)
Pd1 N2 1.997(6)
Pd1 N3 2.015(7)
Pd1 C18 1.986(8)
O1 C10 1.255(9)
N1 C9 1.372(10)
N1 C1 1.318(10)
N2 C10 1.325(10)
N2 C8 1.414(10)
N3 C19 1.116(10)
C10 C11 1.536(11)
C19 C20 1.471(12)
C4 C9 1.421(11)
C4 C5 1.410(12)
C4 C3 1.392(12)
C9 C8 1.419(11)
C8 C7 1.378(11)
C15 C16 1.397(12)
C15 C13 1.379(13)
C1 C2 1.398(12)
C16 C17 1.378(11)
C2 C3 1.351(12)
C5 C6 1.333(13)
C13 C14 1.513(12)
C13 C12 1.386(11)
C17 C18 1.392(11)
C6 C7 1.408(13)
C11 C12 1.532(11)
C12 C18 1.397(11)
